data_4306900
loop_
_publ_author_name
'Edwin F. van der Eide'
'Warren E. Piers'
'Masood Parvez'
'Robert McDonald'

_publ_contact_author
;
    Masood Parvez
    Department of Chemistry
    University of Calgary
    2500 University Drive N.W.
    Calgary, Alberta, Canada T2N 1N4  
;
_publ_contact_author_email ' parvez@ucalgary.ca '
_publ_contact_author_fax ' (403)289-9488 '
_publ_contact_author_phone ' (403)220-5348 '
_publ_section_title
;
Synthesis and Characterization of Cationic Tungsten(V) Methylidynes
;
_journal_name_full 'Inorganic Chemistry'
_journal_page_first 14
_journal_page_last 21
_journal_paper_doi 10.1021/ic0611342
_journal_volume 46
_journal_year 2007
_chemical_formula_sum 'C13 H36 P4 W'
_chemical_formula_weight 500.15
_chemical_name_systematic
;
 ?
;
_space_group_IT_number 15
_symmetry_cell_setting monoclinic
_symmetry_space_group_name_Hall '-C 2yc'
_symmetry_space_group_name_H-M 'C 1 2/c 1'
_atom_sites_solution_hydrogens geom
_atom_sites_solution_primary direct
_atom_sites_solution_secondary difmap
_audit_creation_method SHELXL-97
_cell_angle_alpha 90.00
_cell_angle_beta 94.582(17)
_cell_angle_gamma 90.00
_cell_formula_units_Z 8
_cell_length_a 30.889(11)
_cell_length_b 8.924(2)
_cell_length_c 15.485(6)
_cell_measurement_reflns_used 9088
_cell_measurement_temperature 173(2)
_cell_measurement_theta_max 27.5
_cell_measurement_theta_min 3.2
_cell_volume 4255(2)
_computing_cell_refinement 'HKL DENZO (Otwinowski & Minor, 1997)'
_computing_data_collection 'COLLECT (Hooft, 1998)'
_computing_data_reduction 'SCALEPACK (Otwinowski & Minor, 1997)'
_computing_molecular_graphics 'ORTEPII (Johnson, 1976)'
_computing_publication_material 'SHELXL-97 (Sheldrick, 1997)'
_computing_structure_refinement 'SHELXL-97 (Sheldrick, 1997)'
_computing_structure_solution 'SAPI91 (Fan, 1991)'
_diffrn_ambient_temperature 173(2)
_diffrn_measured_fraction_theta_full 0.997
_diffrn_measured_fraction_theta_max 0.997
_diffrn_measurement_device_type 'Nonius KappaCCD'
_diffrn_measurement_method ' \w and \f '
_diffrn_radiation_monochromator graphite
_diffrn_radiation_source 'fine-focus sealed tube'
_diffrn_radiation_type MoK\a
_diffrn_radiation_wavelength 0.71073
_diffrn_reflns_av_R_equivalents 0.0389
_diffrn_reflns_av_sigmaI/netI 0.0497
_diffrn_reflns_limit_h_max 40
_diffrn_reflns_limit_h_min -39
_diffrn_reflns_limit_k_max 10
_diffrn_reflns_limit_k_min -11
_diffrn_reflns_limit_l_max 20
_diffrn_reflns_limit_l_min -20
_diffrn_reflns_number 9088
_diffrn_reflns_theta_full 27.46
_diffrn_reflns_theta_max 27.46
_diffrn_reflns_theta_min 3.24
_exptl_absorpt_coefficient_mu 5.718
_exptl_absorpt_correction_T_max 0.7630
_exptl_absorpt_correction_T_min 0.4615
_exptl_absorpt_correction_type multi-scan
_exptl_absorpt_process_details 'SORTAV: (Blessing, 1997)'
_exptl_crystal_colour yellow
_exptl_crystal_density_diffrn 1.562
_exptl_crystal_density_meas ?
_exptl_crystal_density_method .
_exptl_crystal_description plate
_exptl_crystal_F_000 1984
_exptl_crystal_size_max 0.16
_exptl_crystal_size_mid 0.12
_exptl_crystal_size_min 0.05
_refine_diff_density_max 0.987
_refine_diff_density_min -1.148
_refine_diff_density_rms 0.139
_refine_ls_extinction_method none
_refine_ls_goodness_of_fit_ref 1.038
_refine_ls_hydrogen_treatment mixed
_refine_ls_matrix_type full
_refine_ls_number_parameters 177
_refine_ls_number_reflns 4857
_refine_ls_number_restraints 0
_refine_ls_restrained_S_all 1.038
_refine_ls_R_factor_all 0.0512
_refine_ls_R_factor_gt 0.0323
_refine_ls_shift/su_max 0.000
_refine_ls_shift/su_mean 0.000
_refine_ls_structure_factor_coef Fsqd
_refine_ls_weighting_details 'calc w=1/[\s^2^(Fo^2^)+(0.0350P)^2^+5.2600P] where P=(Fo^2^+2Fc^2^)/3'
_refine_ls_weighting_scheme calc
_refine_ls_wR_factor_gt 0.0690
_refine_ls_wR_factor_ref 0.0760
_reflns_number_gt 3836
_reflns_number_total 4857
_reflns_threshold_expression >2sigma(I)
_cod_data_source_file ic0611342si20060622_125658.cif
_cod_data_source_block Compound_I
_cod_depositor_comments
;
The following automatic conversions were performed:
'_symmetry_cell_setting' value 'Monoclinic' changed to 'monoclinic'
according to '/home/saulius/struct/CIF-dictionaries/cif_core.dic'
dictionary named 'cif_core.dic' version 2.4.1 from
2010-06-29.

'_exptl_absorpt_correction_type' value 'Multi-scan' changed
to 'multi-scan' according to
'/home/saulius/struct/CIF-dictionaries/cif_core.dic' dictionary named
'cif_core.dic' version 2.4.1 from 2010-06-29.

Automatic conversion script
Id: cif_fix_enum 1527 2010-12-29 10:47:43Z saulius 
;
_cod_database_code 4306900

loop_
_symmetry_equiv_pos_as_xyz
'x, y, z'
'-x, y, -z+1/2'
'x+1/2, y+1/2, z'
'-x+1/2, y+1/2, -z+1/2'
'-x, -y, -z'
'x, -y, z-1/2'
'-x+1/2, -y+1/2, -z'
'x+1/2, -y+1/2, z-1/2'

loop_
_atom_site_label
_atom_site_type_symbol
_atom_site_fract_x
_atom_site_fract_y
_atom_site_fract_z
_atom_site_U_iso_or_equiv
_atom_site_adp_type
_atom_site_occupancy
_atom_site_symmetry_multiplicity
_atom_site_calc_flag
_atom_site_refinement_flags
_atom_site_disorder_assembly
_atom_site_disorder_group
W1 W 0.120112(5) 0.137018(19) 0.048081(12) 0.02522(7) Uani 1 1 d . . .
P1 P 0.17904(4) 0.24061(16) 0.13844(9) 0.0365(3) Uani 1 1 d . . .
P2 P 0.06846(4) 0.31235(14) 0.10289(9) 0.0302(3) Uani 1 1 d . . .
P3 P 0.09352(4) 0.18529(15) -0.10169(9) 0.0337(3) Uani 1 1 d . . .
P4 P 0.16399(4) -0.07393(15) 0.00618(9) 0.0369(3) Uani 1 1 d . . .
C1 C 0.08513(17) -0.0060(6) 0.0883(4) 0.0375(12) Uani 1 1 d . . .
H1 H 0.0717(18) -0.066(7) 0.106(4) 0.045 Uiso 1 1 d . . .
C2 C 0.17557(17) 0.3177(6) 0.0330(4) 0.0402(12) Uani 1 1 d . . .
H2A H 0.1988 0.2901 -0.0044 0.048 Uiso 1 1 calc R . .
H2B H 0.1663 0.4237 0.0273 0.048 Uiso 1 1 calc R . .
C3 C 0.23294(18) 0.1609(8) 0.1682(5) 0.0596(17) Uani 1 1 d . . .
H3A H 0.2541 0.2422 0.1783 0.071 Uiso 1 1 calc R . .
H3B H 0.2415 0.0968 0.1212 0.071 Uiso 1 1 calc R . .
H3C H 0.2320 0.1013 0.2212 0.071 Uiso 1 1 calc R . .
C4 C 0.1787(2) 0.3899(7) 0.2208(4) 0.0559(16) Uani 1 1 d . . .
H4A H 0.2047 0.4518 0.2187 0.067 Uiso 1 1 calc R . .
H4B H 0.1782 0.3447 0.2784 0.067 Uiso 1 1 calc R . .
H4C H 0.1528 0.4524 0.2091 0.067 Uiso 1 1 calc R . .
C5 C 0.06142(17) 0.2910(6) 0.2183(3) 0.0416(13) Uani 1 1 d . . .
H5A H 0.0404 0.3649 0.2358 0.050 Uiso 1 1 calc R . .
H5B H 0.0893 0.3066 0.2517 0.050 Uiso 1 1 calc R . .
H5C H 0.0508 0.1898 0.2293 0.050 Uiso 1 1 calc R . .
C6 C 0.07354(19) 0.5185(5) 0.0963(4) 0.0462(14) Uani 1 1 d . . .
H6A H 0.0497 0.5657 0.1243 0.055 Uiso 1 1 calc R . .
H6B H 0.0723 0.5490 0.0354 0.055 Uiso 1 1 calc R . .
H6C H 0.1013 0.5498 0.1257 0.055 Uiso 1 1 calc R . .
C7 C 0.01156(15) 0.2897(6) 0.0611(4) 0.0427(13) Uani 1 1 d . . .
H7A H -0.0069 0.3546 0.0937 0.051 Uiso 1 1 calc R . .
H7B H 0.0028 0.1850 0.0677 0.051 Uiso 1 1 calc R . .
H7C H 0.0084 0.3172 -0.0003 0.051 Uiso 1 1 calc R . .
C8 C 0.0769(2) 0.3769(6) -0.1315(4) 0.0593(18) Uani 1 1 d . . .
H8A H 0.0692 0.3820 -0.1941 0.071 Uiso 1 1 calc R . .
H8B H 0.1009 0.4460 -0.1158 0.071 Uiso 1 1 calc R . .
H8C H 0.0517 0.4050 -0.1005 0.071 Uiso 1 1 calc R . .
C9 C 0.04568(18) 0.0789(7) -0.1437(4) 0.0494(14) Uani 1 1 d . . .
H9A H 0.0389 0.1030 -0.2051 0.059 Uiso 1 1 calc R . .
H9B H 0.0209 0.1053 -0.1110 0.059 Uiso 1 1 calc R . .
H9C H 0.0516 -0.0286 -0.1375 0.059 Uiso 1 1 calc R . .
C10 C 0.1301(2) 0.1548(7) -0.1880(4) 0.0522(15) Uani 1 1 d . . .
H10A H 0.1159 0.1879 -0.2435 0.063 Uiso 1 1 calc R . .
H10B H 0.1371 0.0479 -0.1913 0.063 Uiso 1 1 calc R . .
H10C H 0.1569 0.2122 -0.1751 0.063 Uiso 1 1 calc R . .
C11 C 0.13492(19) -0.2137(6) -0.0608(4) 0.0534(16) Uani 1 1 d . . .
H11A H 0.1533 -0.3024 -0.0654 0.064 Uiso 1 1 calc R . .
H11B H 0.1275 -0.1723 -0.1187 0.064 Uiso 1 1 calc R . .
H11C H 0.1083 -0.2419 -0.0346 0.064 Uiso 1 1 calc R . .
C12 C 0.21320(18) -0.0540(7) -0.0535(4) 0.0575(17) Uani 1 1 d . . .
H12A H 0.2263 -0.1528 -0.0607 0.069 Uiso 1 1 calc R . .
H12B H 0.2341 0.0113 -0.0209 0.069 Uiso 1 1 calc R . .
H12C H 0.2053 -0.0100 -0.1106 0.069 Uiso 1 1 calc R . .
C13 C 0.18380(19) -0.1968(7) 0.0950(4) 0.0520(15) Uani 1 1 d . . .
H13A H 0.1961 -0.2879 0.0714 0.062 Uiso 1 1 calc R . .
H13B H 0.1597 -0.2239 0.1294 0.062 Uiso 1 1 calc R . .
H13C H 0.2062 -0.1447 0.1319 0.062 Uiso 1 1 calc R . .

loop_
_atom_site_aniso_label
_atom_site_aniso_U_11
_atom_site_aniso_U_22
_atom_site_aniso_U_33
_atom_site_aniso_U_23
_atom_site_aniso_U_13
_atom_site_aniso_U_12
W1 0.02218(11) 0.02458(10) 0.02875(12) 0.00177(8) 0.00112(7) 0.00021(7)
P1 0.0287(7) 0.0420(7) 0.0374(8) 0.0026(6) -0.0048(6) -0.0053(6)
P2 0.0311(6) 0.0267(6) 0.0326(7) 0.0024(5) 0.0015(5) 0.0046(5)
P3 0.0347(7) 0.0359(7) 0.0301(7) 0.0015(5) -0.0003(5) -0.0042(5)
P4 0.0317(7) 0.0320(7) 0.0483(8) 0.0004(6) 0.0119(6) 0.0046(5)
C1 0.034(3) 0.035(3) 0.045(3) 0.002(2) 0.012(2) 0.000(2)
C2 0.037(3) 0.031(3) 0.053(4) 0.004(2) 0.003(2) -0.009(2)
C3 0.036(3) 0.077(5) 0.063(4) 0.007(3) -0.013(3) -0.003(3)
C4 0.058(4) 0.054(4) 0.052(4) -0.006(3) -0.014(3) -0.015(3)
C5 0.044(3) 0.043(3) 0.038(3) 0.001(2) 0.007(2) 0.003(2)
C6 0.056(4) 0.029(3) 0.053(4) 0.001(2) -0.001(3) 0.007(2)
C7 0.029(3) 0.040(3) 0.059(4) -0.001(3) 0.004(2) 0.006(2)
C8 0.086(5) 0.050(4) 0.040(4) 0.017(3) -0.005(3) 0.007(3)
C9 0.045(3) 0.059(4) 0.042(3) -0.009(3) -0.008(3) -0.009(3)
C10 0.055(4) 0.073(4) 0.029(3) 0.009(3) 0.013(3) -0.008(3)
C11 0.056(4) 0.035(3) 0.071(4) -0.018(3) 0.019(3) -0.001(3)
C12 0.044(3) 0.062(4) 0.070(4) 0.002(3) 0.027(3) 0.009(3)
C13 0.051(4) 0.041(3) 0.065(4) 0.008(3) 0.012(3) 0.014(3)

loop_
_atom_type_symbol
_atom_type_description
_atom_type_scat_dispersion_real
_atom_type_scat_dispersion_imag
_atom_type_scat_source
C C 0.0033 0.0016 'International Tables Vol C Tables 4.2.6.8 and 6.1.1.4'
H H 0.0000 0.0000 'International Tables Vol C Tables 4.2.6.8 and 6.1.1.4'
P P 0.1023 0.0942 'International Tables Vol C Tables 4.2.6.8 and 6.1.1.4'
W W -0.8490 6.8722 'International Tables Vol C Tables 4.2.6.8 and 6.1.1.4'

loop_
_geom_angle_atom_site_label_1
_geom_angle_atom_site_label_2
_geom_angle_atom_site_label_3
_geom_angle
_geom_angle_site_symmetry_1
_geom_angle_site_symmetry_3
_geom_angle_publ_flag
C1 W1 C2 164.6(2) . . ?
C1 W1 P1 121.15(19) . . ?
C2 W1 P1 43.49(14) . . ?
C1 W1 P2 84.69(17) . . ?
C2 W1 P2 95.49(14) . . ?
P1 W1 P2 92.12(5) . . ?
C1 W1 P3 106.65(19) . . ?
C2 W1 P3 88.71(14) . . ?
P1 W1 P3 132.20(5) . . ?
P2 W1 P3 92.16(5) . . ?
C1 W1 P4 84.68(16) . . ?
C2 W1 P4 94.43(14) . . ?
P1 W1 P4 92.34(5) . . ?
P2 W1 P4 169.30(4) . . ?
P3 W1 P4 92.03(5) . . ?
C2 P1 C3 111.7(3) . . ?
C2 P1 C4 110.7(3) . . ?
C3 P1 C4 99.3(3) . . ?
C2 P1 W1 67.84(17) . . ?
C3 P1 W1 129.1(2) . . ?
C4 P1 W1 129.6(2) . . ?
C5 P2 C7 98.5(3) . . ?
C5 P2 C6 100.1(3) . . ?
C7 P2 C6 100.0(3) . . ?
C5 P2 W1 113.96(18) . . ?
C7 P2 W1 116.23(18) . . ?
C6 P2 W1 124.0(2) . . ?
C9 P3 C8 101.1(3) . . ?
C9 P3 C10 101.0(3) . . ?
C8 P3 C10 97.5(3) . . ?
C9 P3 W1 116.6(2) . . ?
C8 P3 W1 118.1(2) . . ?
C10 P3 W1 119.0(2) . . ?
C11 P4 C13 98.0(3) . . ?
C11 P4 C12 99.7(3) . . ?
C13 P4 C12 101.2(3) . . ?
C11 P4 W1 115.0(2) . . ?
C13 P4 W1 115.0(2) . . ?
C12 P4 W1 123.7(2) . . ?
W1 C1 H1 177(5) . . ?
P1 C2 W1 68.67(17) . . ?
P1 C2 H2A 116.8 . . ?
W1 C2 H2A 116.8 . . ?
P1 C2 H2B 116.8 . . ?
W1 C2 H2B 116.8 . . ?
H2A C2 H2B 113.8 . . ?
P1 C3 H3A 109.5 . . ?
P1 C3 H3B 109.5 . . ?
H3A C3 H3B 109.5 . . ?
P1 C3 H3C 109.5 . . ?
H3A C3 H3C 109.5 . . ?
H3B C3 H3C 109.5 . . ?
P1 C4 H4A 109.5 . . ?
P1 C4 H4B 109.5 . . ?
H4A C4 H4B 109.5 . . ?
P1 C4 H4C 109.5 . . ?
H4A C4 H4C 109.5 . . ?
H4B C4 H4C 109.5 . . ?
P2 C5 H5A 109.5 . . ?
P2 C5 H5B 109.5 . . ?
H5A C5 H5B 109.5 . . ?
P2 C5 H5C 109.5 . . ?
H5A C5 H5C 109.5 . . ?
H5B C5 H5C 109.5 . . ?
P2 C6 H6A 109.5 . . ?
P2 C6 H6B 109.5 . . ?
H6A C6 H6B 109.5 . . ?
P2 C6 H6C 109.5 . . ?
H6A C6 H6C 109.5 . . ?
H6B C6 H6C 109.5 . . ?
P2 C7 H7A 109.5 . . ?
P2 C7 H7B 109.5 . . ?
H7A C7 H7B 109.5 . . ?
P2 C7 H7C 109.5 . . ?
H7A C7 H7C 109.5 . . ?
H7B C7 H7C 109.5 . . ?
P3 C8 H8A 109.5 . . ?
P3 C8 H8B 109.5 . . ?
H8A C8 H8B 109.5 . . ?
P3 C8 H8C 109.5 . . ?
H8A C8 H8C 109.5 . . ?
H8B C8 H8C 109.5 . . ?
P3 C9 H9A 109.5 . . ?
P3 C9 H9B 109.5 . . ?
H9A C9 H9B 109.5 . . ?
P3 C9 H9C 109.5 . . ?
H9A C9 H9C 109.5 . . ?
H9B C9 H9C 109.5 . . ?
P3 C10 H10A 109.5 . . ?
P3 C10 H10B 109.5 . . ?
H10A C10 H10B 109.5 . . ?
P3 C10 H10C 109.5 . . ?
H10A C10 H10C 109.5 . . ?
H10B C10 H10C 109.5 . . ?
P4 C11 H11A 109.5 . . ?
P4 C11 H11B 109.5 . . ?
H11A C11 H11B 109.5 . . ?
P4 C11 H11C 109.5 . . ?
H11A C11 H11C 109.5 . . ?
H11B C11 H11C 109.5 . . ?
P4 C12 H12A 109.5 . . ?
P4 C12 H12B 109.5 . . ?
H12A C12 H12B 109.5 . . ?
P4 C12 H12C 109.5 . . ?
H12A C12 H12C 109.5 . . ?
H12B C12 H12C 109.5 . . ?
P4 C13 H13A 109.5 . . ?
P4 C13 H13B 109.5 . . ?
H13A C13 H13B 109.5 . . ?
P4 C13 H13C 109.5 . . ?
H13A C13 H13C 109.5 . . ?
H13B C13 H13C 109.5 . . ?

loop_
_geom_bond_atom_site_label_1
_geom_bond_atom_site_label_2
_geom_bond_distance
_geom_bond_site_symmetry_2
_geom_bond_publ_flag
W1 C1 1.814(5) . ?
W1 C2 2.378(5) . ?
W1 P1 2.3914(14) . ?
W1 P2 2.4353(13) . ?
W1 P3 2.4361(16) . ?
W1 P4 2.4377(14) . ?
P1 C2 1.767(6) . ?
P1 C3 1.835(6) . ?
P1 C4 1.845(6) . ?
P2 C5 1.827(5) . ?
P2 C7 1.835(5) . ?
P2 C6 1.849(5) . ?
P3 C9 1.832(5) . ?
P3 C8 1.833(6) . ?
P3 C10 1.839(5) . ?
P4 C11 1.814(6) . ?
P4 C13 1.826(6) . ?
P4 C12 1.850(5) . ?
C1 H1 0.75(6) . ?
C2 H2A 0.9900 . ?
C2 H2B 0.9900 . ?
C3 H3A 0.9800 . ?
C3 H3B 0.9800 . ?
C3 H3C 0.9800 . ?
C4 H4A 0.9800 . ?
C4 H4B 0.9800 . ?
C4 H4C 0.9800 . ?
C5 H5A 0.9800 . ?
C5 H5B 0.9800 . ?
C5 H5C 0.9800 . ?
C6 H6A 0.9800 . ?
C6 H6B 0.9800 . ?
C6 H6C 0.9800 . ?
C7 H7A 0.9800 . ?
C7 H7B 0.9800 . ?
C7 H7C 0.9800 . ?
C8 H8A 0.9800 . ?
C8 H8B 0.9800 . ?
C8 H8C 0.9800 . ?
C9 H9A 0.9800 . ?
C9 H9B 0.9800 . ?
C9 H9C 0.9800 . ?
C10 H10A 0.9800 . ?
C10 H10B 0.9800 . ?
C10 H10C 0.9800 . ?
C11 H11A 0.9800 . ?
C11 H11B 0.9800 . ?
C11 H11C 0.9800 . ?
C12 H12A 0.9800 . ?
C12 H12B 0.9800 . ?
C12 H12C 0.9800 . ?
C13 H13A 0.9800 . ?
C13 H13B 0.9800 . ?
C13 H13C 0.9800 . ?

loop_
_geom_torsion_atom_site_label_1
_geom_torsion_atom_site_label_2
_geom_torsion_atom_site_label_3
_geom_torsion_atom_site_label_4
_geom_torsion
_geom_torsion_site_symmetry_1
_geom_torsion_site_symmetry_2
_geom_torsion_site_symmetry_3
_geom_torsion_site_symmetry_4
_geom_torsion_publ_flag
C1 W1 P1 C2 179.2(3) . . . . ?
P2 W1 P1 C2 -95.8(2) . . . . ?
P3 W1 P1 C2 -0.9(2) . . . . ?
P4 W1 P1 C2 94.0(2) . . . . ?
C1 W1 P1 C3 78.6(3) . . . . ?
C2 W1 P1 C3 -100.6(4) . . . . ?
P2 W1 P1 C3 163.6(3) . . . . ?
P3 W1 P1 C3 -101.5(3) . . . . ?
P4 W1 P1 C3 -6.6(3) . . . . ?
C1 W1 P1 C4 -81.6(3) . . . . ?
C2 W1 P1 C4 99.2(3) . . . . ?
P2 W1 P1 C4 3.4(3) . . . . ?
P3 W1 P1 C4 98.3(3) . . . . ?
P4 W1 P1 C4 -166.8(3) . . . . ?
C1 W1 P2 C5 57.2(3) . . . . ?
C2 W1 P2 C5 -107.3(2) . . . . ?
P1 W1 P2 C5 -63.9(2) . . . . ?
P3 W1 P2 C5 163.8(2) . . . . ?
P4 W1 P2 C5 50.7(3) . . . . ?
C1 W1 P2 C7 -56.3(3) . . . . ?
C2 W1 P2 C7 139.1(2) . . . . ?
P1 W1 P2 C7 -177.4(2) . . . . ?
P3 W1 P2 C7 50.2(2) . . . . ?
P4 W1 P2 C7 -62.8(3) . . . . ?
C1 W1 P2 C6 179.3(3) . . . . ?
C2 W1 P2 C6 14.7(3) . . . . ?
P1 W1 P2 C6 58.2(2) . . . . ?
P3 W1 P2 C6 -74.2(2) . . . . ?
P4 W1 P2 C6 172.8(3) . . . . ?
C1 W1 P3 C9 1.0(3) . . . . ?
C2 W1 P3 C9 -179.5(3) . . . . ?
P1 W1 P3 C9 -178.9(2) . . . . ?
P2 W1 P3 C9 -84.1(2) . . . . ?
P4 W1 P3 C9 86.1(2) . . . . ?
C1 W1 P3 C8 121.8(3) . . . . ?
C2 W1 P3 C8 -58.8(3) . . . . ?
P1 W1 P3 C8 -58.2(3) . . . . ?
P2 W1 P3 C8 36.7(3) . . . . ?
P4 W1 P3 C8 -153.2(3) . . . . ?
C1 W1 P3 C10 -120.4(3) . . . . ?
C2 W1 P3 C10 59.0(3) . . . . ?
P1 W1 P3 C10 59.7(2) . . . . ?
P2 W1 P3 C10 154.5(2) . . . . ?
P4 W1 P3 C10 -35.4(2) . . . . ?
C1 W1 P4 C11 54.1(3) . . . . ?
C2 W1 P4 C11 -141.3(3) . . . . ?
P1 W1 P4 C11 175.2(2) . . . . ?
P2 W1 P4 C11 60.6(4) . . . . ?
P3 W1 P4 C11 -52.5(2) . . . . ?
C1 W1 P4 C13 -58.7(3) . . . . ?
C2 W1 P4 C13 105.9(3) . . . . ?
P1 W1 P4 C13 62.4(2) . . . . ?
P2 W1 P4 C13 -52.2(4) . . . . ?
P3 W1 P4 C13 -165.2(2) . . . . ?
C1 W1 P4 C12 176.5(3) . . . . ?
C2 W1 P4 C12 -18.9(3) . . . . ?
P1 W1 P4 C12 -62.4(3) . . . . ?
P2 W1 P4 C12 -177.0(3) . . . . ?
P3 W1 P4 C12 70.0(3) . . . . ?
C3 P1 C2 W1 124.8(2) . . . . ?
C4 P1 C2 W1 -125.5(2) . . . . ?
C1 W1 C2 P1 -2.7(9) . . . . ?
P2 W1 C2 P1 87.28(16) . . . . ?
P3 W1 C2 P1 179.33(16) . . . . ?
P4 W1 C2 P1 -88.73(16) . . . . ?
